data_1520148
loop_
_publ_author_name
'McDonald, E.'
'Horton, Peter N.'
'Hursthouse, Michael B.'

_publ_section_title
;
 C21H19NO5S
;
_journal_name_full 'Crystal Structure Report Archive'
_journal_page_first 591
_journal_year 2008
_chemical_formula_sum 'C21 H19 N O5 S'
_chemical_formula_weight 397.43
_space_group_IT_number 2
_symmetry_cell_setting triclinic
_symmetry_space_group_name_Hall '-P 1'
_symmetry_space_group_name_H-M 'P -1'
_atom_sites_solution_hydrogens geom
_atom_sites_solution_primary direct
_atom_sites_solution_secondary difmap
_cell_angle_alpha 104.436(2)
_cell_angle_beta 107.828(2)
_cell_angle_gamma 104.170(2)
_cell_formula_units_Z 2
_cell_length_a 9.5497(4)
_cell_length_b 10.3189(4)
_cell_length_c 11.1034(4)
_cell_measurement_reflns_used 4177
_cell_measurement_temperature 120(2)
_cell_measurement_theta_max 27.485
_cell_measurement_theta_min 2.910
_cell_volume 945.56(7)
_computing_cell_refinement 'DENZO (Otwinowski & Minor, 1997) & COLLECT (Hooft, R.W.W., 1998)'
_computing_data_collection 'COLLECT (Hooft, R.W.W., 1998)'
_computing_data_reduction 'DENZO (Otwinowski & Minor, 1997) & COLLECT (Hooft, R.W.W., 1998)'
_computing_molecular_graphics 'ORTEP3 for Windows (Farrugia, 1997)'
_computing_publication_material 'WinGX (Farrugia, 1999)'
_computing_structure_refinement 'SHELXL-97 (Sheldrick, 1997b)'
_computing_structure_solution 'SHELXS-97 (Sheldrick, 1997a)'
_diffrn_ambient_temperature 120(2)
_diffrn_detector_area_resol_mean 9.091
_diffrn_measured_fraction_theta_full 0.997
_diffrn_measured_fraction_theta_max 0.997
_diffrn_measurement_device_type 'Bruker-Nonius Roper CCD camera on \k-goniostat'
_diffrn_measurement_method '\f & \w scans'
_diffrn_radiation_monochromator graphite
_diffrn_radiation_source 'Bruker-Nonius FR591 rotating anode'
_diffrn_radiation_type MoK\a
_diffrn_radiation_wavelength 0.71073
_diffrn_reflns_av_R_equivalents 0.0491
_diffrn_reflns_av_sigmaI/netI 0.0432
_diffrn_reflns_limit_h_max 12
_diffrn_reflns_limit_h_min -12
_diffrn_reflns_limit_k_max 13
_diffrn_reflns_limit_k_min -13
_diffrn_reflns_limit_l_max 13
_diffrn_reflns_limit_l_min -14
_diffrn_reflns_number 21235
_diffrn_reflns_theta_full 27.48
_diffrn_reflns_theta_max 27.48
_diffrn_reflns_theta_min 3.22
_exptl_absorpt_coefficient_mu 0.205
_exptl_absorpt_correction_T_max 0.9759
_exptl_absorpt_correction_T_min 0.9449
_exptl_absorpt_correction_type multi-scan
_exptl_absorpt_process_details 'SADABS 2007/2 (Sheldrick, G.M., 2007)'
_exptl_crystal_colour Colourless
_exptl_crystal_density_diffrn 1.396
_exptl_crystal_density_method 'not measured'
_exptl_crystal_description 'Cut Block'
_exptl_crystal_F_000 416
_exptl_crystal_size_max 0.28
_exptl_crystal_size_mid 0.22
_exptl_crystal_size_min 0.12
_refine_diff_density_max 0.243
_refine_diff_density_min -0.276
_refine_diff_density_rms 0.059
_refine_ls_extinction_method none
_refine_ls_goodness_of_fit_ref 1.054
_refine_ls_hydrogen_treatment constr
_refine_ls_matrix_type full
_refine_ls_number_parameters 288
_refine_ls_number_reflns 4327
_refine_ls_number_restraints 52
_refine_ls_restrained_S_all 1.050
_refine_ls_R_factor_all 0.0626
_refine_ls_R_factor_gt 0.0427
_refine_ls_shift/su_max 0.004
_refine_ls_shift/su_mean 0.000
_refine_ls_structure_factor_coef Fsqd
_refine_ls_weighting_details 'calc w=1/[\s^2^(Fo^2^)+(0.0527P)^2^+0.3253P] where P=(Fo^2^+2Fc^2^)/3'
_refine_ls_weighting_scheme calc
_refine_ls_wR_factor_gt 0.1008
_refine_ls_wR_factor_ref 0.1126
_reflns_number_gt 3334
_reflns_number_total 4327
_reflns_threshold_expression >2sigma(I)
_cod_data_source_file eCrystal-591.cif
_cod_data_source_block 2008src0842
_cod_depositor_comments
;
Citation :
McDonald, E and Horton, Peter N. and Hursthouse, Michael B. (2008) 
University of Southampton, Crystal Structure Report Archive. 
(doi:10.5258/ecrystals/591)

More at:
http://ecrystals.chem.soton.ac.uk/591/
;
_cod_original_cell_volume 945.55(6)
_cod_original_sg_symbol_H-M P-1
_cod_database_code 1520148

loop_
_symmetry_equiv_pos_as_xyz
'x, y, z'
'-x, -y, -z'

loop_
_atom_site_label
_atom_site_type_symbol
_atom_site_fract_x
_atom_site_fract_y
_atom_site_fract_z
_atom_site_U_iso_or_equiv
_atom_site_adp_type
_atom_site_occupancy
_atom_site_symmetry_multiplicity
_atom_site_calc_flag
_atom_site_refinement_flags
_atom_site_disorder_assembly
_atom_site_disorder_group
C1 C 0.14843(17) 0.68649(16) 0.48821(15) 0.0170(3) Uani 1 1 d . . .
C2 C 0.06360(17) 0.84511(16) 0.39416(15) 0.0166(3) Uani 1 1 d . . .
C3 C -0.06573(17) 0.70095(16) 0.31323(15) 0.0170(3) Uani 1 1 d . . .
H3 H -0.1689 0.7013 0.3172 0.020 Uiso 1 1 calc R . .
C4 C -0.00728(17) 0.59573(15) 0.37293(15) 0.0168(3) Uani 1 1 d . A .
H4 H -0.0833 0.5426 0.4040 0.020 Uiso 1 1 calc R . .
C5 C 0.00697(18) 0.49489(16) 0.24972(15) 0.0181(3) Uani 1 1 d D . .
C6 C -0.16128(18) 0.39766(16) 0.14867(16) 0.0215(3) Uani 1 1 d . A .
H6A H -0.2258 0.3594 0.1952 0.026 Uiso 1 1 calc R . .
H6B H -0.1603 0.3174 0.0784 0.026 Uiso 1 1 calc R . .
C7 C -0.22105(19) 0.50330(17) 0.08797(16) 0.0222(3) Uani 1 1 d . . .
H7A H -0.2470 0.4730 -0.0105 0.027 Uiso 1 1 calc R A .
H7B H -0.3141 0.5137 0.1054 0.027 Uiso 1 1 calc R . .
C8 C -0.07774(17) 0.64216(16) 0.16568(15) 0.0177(3) Uani 1 1 d . A .
C9 C -0.06551(18) 0.75102(16) 0.09632(15) 0.0187(3) Uani 1 1 d . . .
C10 C -0.1961(2) 0.8962(2) 0.01050(19) 0.0300(4) Uani 1 1 d . . .
H10A H -0.1798 0.8681 -0.0748 0.036 Uiso 1 1 calc R A .
H10B H -0.1106 0.9867 0.0736 0.036 Uiso 1 1 calc R . .
C11 C -0.3518(3) 0.9152(3) -0.0164(3) 0.0621(8) Uani 1 1 d . A .
H11A H -0.4355 0.8247 -0.0781 0.093 Uiso 1 1 calc R . .
H11B H -0.3559 0.9886 -0.0575 0.093 Uiso 1 1 calc R . .
H11C H -0.3658 0.9446 0.0688 0.093 Uiso 1 1 calc R . .
C12 C 0.32314(17) 0.94255(15) 0.58839(15) 0.0166(3) Uani 1 1 d . . .
C13 C 0.46747(18) 0.92683(16) 0.60758(15) 0.0194(3) Uani 1 1 d . . .
H13 H 0.4737 0.8400 0.5589 0.023 Uiso 1 1 calc R . .
C14 C 0.60243(18) 1.03935(17) 0.69862(16) 0.0207(3) Uani 1 1 d . . .
H14 H 0.7018 1.0289 0.7138 0.025 Uiso 1 1 calc R . .
C15 C 0.59403(19) 1.16725(17) 0.76792(16) 0.0213(3) Uani 1 1 d . . .
H15 H 0.6873 1.2450 0.8281 0.026 Uiso 1 1 calc R . .
C16 C 0.44902(19) 1.18091(17) 0.74889(17) 0.0264(4) Uani 1 1 d . . .
H16 H 0.4430 1.2681 0.7969 0.032 Uiso 1 1 calc R . .
C17 C 0.31207(19) 1.06791(17) 0.65996(17) 0.0231(4) Uani 1 1 d . . .
H17 H 0.2124 1.0765 0.6484 0.028 Uiso 1 1 calc R . .
N1 N 0.18233(14) 0.82784(13) 0.49234(12) 0.0164(3) Uani 1 1 d . . .
O1 O 0.23249(13) 0.64817(11) 0.56719(11) 0.0216(3) Uani 1 1 d . . .
O2 O 0.06534(12) 0.95673(11) 0.37680(11) 0.0206(3) Uani 1 1 d . . .
O3 O 0.05319(12) 0.59288(11) 0.18375(10) 0.0179(2) Uani 1 1 d . A .
O4 O 0.04415(13) 0.80059(12) 0.07003(11) 0.0244(3) Uani 1 1 d . A .
O5 O -0.19572(13) 0.78436(12) 0.06994(11) 0.0237(3) Uani 1 1 d . A .
S1 S 0.3116(3) 0.4923(3) 0.2981(3) 0.0242(4) Uani 0.494(3) 1 d PD A 1
C18 C 0.122(8) 0.421(8) 0.283(9) 0.0189(6) Uani 0.494(3) 1 d PDU A 1
C19 C 0.356(2) 0.378(2) 0.346(3) 0.0224(16) Uani 0.494(3) 1 d PDU A 1
H19 H 0.4626 0.3854 0.3692 0.027 Uiso 0.494(3) 1 calc PR A 1
C20 C 0.261(2) 0.266(2) 0.360(2) 0.021(2) Uani 0.494(3) 1 d PDU A 1
H20 H 0.2810 0.1888 0.3859 0.026 Uiso 0.494(3) 1 calc PR A 1
C21 C 0.1043(10) 0.3041(8) 0.3192(10) 0.0301(18) Uani 0.494(3) 1 d PDU A 1
H21 H 0.0088 0.2505 0.3205 0.036 Uiso 0.494(3) 1 calc PR A 1
S2 S 0.0686(2) 0.26904(19) 0.3210(2) 0.0216(4) Uani 0.506(3) 1 d PDU A 2
C118 C 0.123(8) 0.422(8) 0.284(9) 0.0189(6) Uani 0.506(3) 1 d PDU A 2
C119 C 0.2354(19) 0.266(2) 0.361(2) 0.022(3) Uani 0.506(3) 1 d PD A 2
H119 H 0.2545 0.1946 0.3966 0.026 Uiso 0.506(3) 1 calc PR A 2
C120 C 0.360(2) 0.355(2) 0.352(3) 0.0224(16) Uani 0.506(3) 1 d PD A 2
H120 H 0.4638 0.3551 0.3688 0.027 Uiso 0.506(3) 1 calc PR A 2
C121 C 0.2761(11) 0.4598(10) 0.3021(12) 0.037(3) Uani 0.506(3) 1 d PD A 2
H121 H 0.3287 0.5410 0.2865 0.044 Uiso 0.506(3) 1 calc PR A 2

loop_
_atom_site_aniso_label
_atom_site_aniso_U_11
_atom_site_aniso_U_22
_atom_site_aniso_U_33
_atom_site_aniso_U_23
_atom_site_aniso_U_13
_atom_site_aniso_U_12
C1 0.0185(7) 0.0180(7) 0.0177(7) 0.0073(6) 0.0091(6) 0.0080(6)
C2 0.0175(7) 0.0184(7) 0.0171(7) 0.0065(6) 0.0086(6) 0.0088(6)
C3 0.0161(7) 0.0167(7) 0.0195(7) 0.0072(6) 0.0071(6) 0.0072(6)
C4 0.0163(7) 0.0154(7) 0.0185(7) 0.0066(6) 0.0060(6) 0.0056(6)
C5 0.0192(8) 0.0166(7) 0.0194(7) 0.0081(6) 0.0066(6) 0.0072(6)
C6 0.0203(8) 0.0185(8) 0.0212(8) 0.0051(6) 0.0043(7) 0.0062(7)
C7 0.0211(8) 0.0206(8) 0.0199(8) 0.0043(6) 0.0036(7) 0.0076(7)
C8 0.0154(7) 0.0204(8) 0.0188(7) 0.0075(6) 0.0055(6) 0.0096(6)
C9 0.0202(8) 0.0198(8) 0.0142(7) 0.0045(6) 0.0038(6) 0.0085(6)
C10 0.0385(10) 0.0359(10) 0.0299(9) 0.0232(8) 0.0149(8) 0.0229(9)
C11 0.0676(16) 0.106(2) 0.0800(18) 0.0771(17) 0.0497(15) 0.0697(17)
C12 0.0162(7) 0.0155(7) 0.0165(7) 0.0062(6) 0.0047(6) 0.0042(6)
C13 0.0194(8) 0.0183(7) 0.0204(8) 0.0060(6) 0.0071(6) 0.0081(6)
C14 0.0163(7) 0.0234(8) 0.0221(8) 0.0085(7) 0.0061(7) 0.0078(7)
C15 0.0195(8) 0.0195(8) 0.0202(8) 0.0063(6) 0.0044(7) 0.0040(6)
C16 0.0259(9) 0.0196(8) 0.0294(9) 0.0028(7) 0.0079(7) 0.0106(7)
C17 0.0183(8) 0.0202(8) 0.0290(9) 0.0057(7) 0.0074(7) 0.0091(7)
N1 0.0156(6) 0.0148(6) 0.0185(6) 0.0063(5) 0.0052(5) 0.0062(5)
O1 0.0221(6) 0.0200(6) 0.0213(6) 0.0099(5) 0.0045(5) 0.0073(5)
O2 0.0210(6) 0.0180(5) 0.0244(6) 0.0094(5) 0.0075(5) 0.0094(5)
O3 0.0187(6) 0.0193(5) 0.0204(5) 0.0102(4) 0.0079(5) 0.0104(5)
O4 0.0239(6) 0.0274(6) 0.0264(6) 0.0132(5) 0.0113(5) 0.0108(5)
O5 0.0236(6) 0.0304(6) 0.0265(6) 0.0173(5) 0.0111(5) 0.0161(5)
S1 0.0240(8) 0.0232(10) 0.0309(6) 0.0146(6) 0.0096(6) 0.0136(7)
C18 0.0203(10) 0.0167(9) 0.0196(17) 0.0063(9) 0.0066(9) 0.0081(8)
C19 0.0257(12) 0.016(5) 0.031(2) 0.013(4) 0.0086(13) 0.014(2)
C20 0.017(4) 0.024(3) 0.027(4) 0.006(2) 0.008(3) 0.016(3)
C21 0.025(3) 0.027(4) 0.032(3) 0.005(2) 0.008(2) 0.008(2)
S2 0.0249(9) 0.0174(7) 0.0274(5) 0.0098(5) 0.0118(6) 0.0116(6)
C118 0.0203(10) 0.0167(9) 0.0196(17) 0.0063(9) 0.0066(9) 0.0081(8)
C119 0.026(6) 0.023(3) 0.030(3) 0.015(2) 0.020(4) 0.014(4)
C120 0.0257(12) 0.016(5) 0.031(2) 0.013(4) 0.0086(13) 0.014(2)
C121 0.052(6) 0.021(4) 0.037(3) 0.016(3) 0.013(4) 0.014(4)

loop_
_atom_type_symbol
_atom_type_description
_atom_type_scat_dispersion_real
_atom_type_scat_dispersion_imag
_atom_type_scat_source
C C 0.0033 0.0016 'International Tables Vol C Tables 4.2.6.8 and 6.1.1.4'
H H 0.0000 0.0000 'International Tables Vol C Tables 4.2.6.8 and 6.1.1.4'
N N 0.0061 0.0033 'International Tables Vol C Tables 4.2.6.8 and 6.1.1.4'
O O 0.0106 0.0060 'International Tables Vol C Tables 4.2.6.8 and 6.1.1.4'
S S 0.1246 0.1234 'International Tables Vol C Tables 4.2.6.8 and 6.1.1.4'

loop_
_geom_angle_atom_site_label_1
_geom_angle_atom_site_label_2
_geom_angle_atom_site_label_3
_geom_angle
_geom_angle_site_symmetry_1
_geom_angle_site_symmetry_3
O1 C1 N1 123.84(14) . .
O1 C1 C4 127.49(14) . .
N1 C1 C4 108.67(12) . .
O2 C2 N1 125.28(14) . .
O2 C2 C3 126.32(14) . .
N1 C2 C3 108.40(12) . .
C2 C3 C4 105.23(12) . .
C2 C3 C8 112.33(12) . .
C4 C3 C8 101.56(11) . .
C2 C3 H3 112.3 . .
C4 C3 H3 112.3 . .
C8 C3 H3 112.3 . .
C1 C4 C3 104.99(12) . .
C1 C4 C5 113.84(12) . .
C3 C4 C5 101.65(11) . .
C1 C4 H4 111.9 . .
C3 C4 H4 111.9 . .
C5 C4 H4 111.9 . .
O3 C5 C18 111(4) . .
O3 C5 C118 111(4) . .
C18 C5 C118 1(7) . .
O3 C5 C6 103.01(12) . .
C18 C5 C6 116(3) . .
C118 C5 C6 116(3) . .
O3 C5 C4 101.68(11) . .
C18 C5 C4 116(4) . .
C118 C5 C4 115(4) . .
C6 C5 C4 107.44(12) . .
C5 C6 C7 101.47(12) . .
C5 C6 H6A 111.5 . .
C7 C6 H6A 111.5 . .
C5 C6 H6B 111.5 . .
C7 C6 H6B 111.5 . .
H6A C6 H6B 109.3 . .
C8 C7 C6 101.45(12) . .
C8 C7 H7A 111.5 . .
C6 C7 H7A 111.5 . .
C8 C7 H7B 111.5 . .
C6 C7 H7B 111.5 . .
H7A C7 H7B 109.3 . .
O3 C8 C9 110.85(12) . .
O3 C8 C7 103.32(11) . .
C9 C8 C7 115.76(13) . .
O3 C8 C3 101.98(11) . .
C9 C8 C3 114.85(12) . .
C7 C8 C3 108.59(12) . .
O4 C9 O5 125.31(14) . .
O4 C9 C8 125.53(14) . .
O5 C9 C8 109.17(12) . .
O5 C10 C11 107.68(15) . .
O5 C10 H10A 110.2 . .
C11 C10 H10A 110.2 . .
O5 C10 H10B 110.2 . .
C11 C10 H10B 110.2 . .
H10A C10 H10B 108.5 . .
C10 C11 H11A 109.5 . .
C10 C11 H11B 109.5 . .
H11A C11 H11B 109.5 . .
C10 C11 H11C 109.5 . .
H11A C11 H11C 109.5 . .
H11B C11 H11C 109.5 . .
C13 C12 C17 121.10(14) . .
C13 C12 N1 119.71(13) . .
C17 C12 N1 119.19(13) . .
C14 C13 C12 119.07(14) . .
C14 C13 H13 120.5 . .
C12 C13 H13 120.5 . .
C13 C14 C15 120.67(14) . .
C13 C14 H14 119.7 . .
C15 C14 H14 119.7 . .
C16 C15 C14 119.62(15) . .
C16 C15 H15 120.2 . .
C14 C15 H15 120.2 . .
C15 C16 C17 120.47(14) . .
C15 C16 H16 119.8 . .
C17 C16 H16 119.8 . .
C12 C17 C16 119.02(14) . .
C12 C17 H17 120.5 . .
C16 C17 H17 120.5 . .
C2 N1 C1 112.65(12) . .
C2 N1 C12 123.79(12) . .
C1 N1 C12 123.56(12) . .
C8 O3 C5 96.99(10) . .
C9 O5 C10 115.24(12) . .
C19 S1 C18 92(2) . .
C21 C18 C5 128(7) . .
C21 C18 S1 110.0(11) . .
C5 C18 S1 122(6) . .
C20 C19 S1 128(2) . .
C20 C19 H19 116.2 . .
S1 C19 H19 116.2 . .
C19 C20 C21 97.6(18) . .
C19 C20 H20 131.2 . .
C21 C20 H20 131.2 . .
C18 C21 C20 113(3) . .
C18 C21 H21 123.5 . .
C20 C21 H21 123.5 . .
C119 S2 C118 91.3(18) . .
C121 C118 C5 131(7) . .
C121 C118 S2 110.0(13) . .
C5 C118 S2 119(6) . .
C120 C119 S2 127.2(17) . .
C120 C119 H119 116.4 . .
S2 C119 H119 116.4 . .
C119 C120 C121 97.6(17) . .
C119 C120 H120 131.2 . .
C121 C120 H120 131.2 . .
C118 C121 C120 114(3) . .
C118 C121 H121 123.2 . .
C120 C121 H121 123.2 . .

loop_
_geom_bond_atom_site_label_1
_geom_bond_atom_site_label_2
_geom_bond_distance
_geom_bond_site_symmetry_2
C1 O1 1.2112(18) .
C1 N1 1.4003(19) .
C1 C4 1.510(2) .
C2 O2 1.2114(18) .
C2 N1 1.3945(19) .
C2 C3 1.517(2) .
C3 C4 1.536(2) .
C3 C8 1.556(2) .
C3 H3 1.0000 .
C4 C5 1.564(2) .
C4 H4 1.0000 .
C5 O3 1.4499(18) .
C5 C18 1.490(9) .
C5 C118 1.496(8) .
C5 C6 1.547(2) .
C6 C7 1.550(2) .
C6 H6A 0.9900 .
C6 H6B 0.9900 .
C7 C8 1.540(2) .
C7 H7A 0.9900 .
C7 H7B 0.9900 .
C8 O3 1.4390(17) .
C8 C9 1.513(2) .
C9 O4 1.2012(19) .
C9 O5 1.3368(18) .
C10 O5 1.4653(19) .
C10 C11 1.496(3) .
C10 H10A 0.9900 .
C10 H10B 0.9900 .
C11 H11A 0.9800 .
C11 H11B 0.9800 .
C11 H11C 0.9800 .
C12 C13 1.385(2) .
C12 C17 1.386(2) .
C12 N1 1.4352(19) .
C13 C14 1.384(2) .
C13 H13 0.9500 .
C14 C15 1.387(2) .
C14 H14 0.9500 .
C15 C16 1.383(2) .
C15 H15 0.9500 .
C16 C17 1.391(2) .
C16 H16 0.9500 .
C17 H17 0.9500 .
S1 C19 1.506(16) .
S1 C18 1.72(9) .
C18 C21 1.36(8) .
C19 C20 1.363(11) .
C19 H19 0.9500 .
C20 C21 1.601(17) .
C20 H20 0.9500 .
C21 H21 0.9500 .
S2 C119 1.527(15) .
S2 C118 1.72(9) .
C118 C121 1.35(8) .
C119 C120 1.365(11) .
C119 H119 0.9500 .
C120 C121 1.600(17) .
C120 H120 0.9500 .
C121 H121 0.9500 .
